data_7157015
loop_
_publ_author_name
'Hajra, Saumen'
'Bhosale, Suhas Shivajirao'
'Hazra, Atanu'
'Kanaujia, Nikhil'

_publ_section_title
;
 The one pot asymmetric synthesis of 3,3'-pyrrolidonyl spiroxindoles via a
 regio- and stereoselective domino reaction.
;
_journal_issue 35
_journal_name_full 'Organic &amp; biomolecular chemistry'
_journal_page_first 8140
_journal_page_last 8148
_journal_paper_doi 10.1039/c9ob01570a
_journal_volume 17
_journal_year 2019
_chemical_formula_moiety 'C31 H26 N2 O4 S'
_chemical_formula_sum 'C31 H26 N2 O4 S'
_chemical_formula_weight 522.60
_space_group_IT_number 5
_space_group_name_Hall 'I 2y'
_space_group_name_H-M_alt 'I 1 2 1'
_symmetry_cell_setting monoclinic
_symmetry_space_group_name_Hall 'I 2y'
_symmetry_space_group_name_H-M 'I 1 2 1'
_atom_sites_solution_hydrogens geom
_atom_sites_solution_primary direct
_atom_sites_solution_secondary difmap
_audit_block_doi 10.5517/ccdc.csd.cc21qtxj
_audit_creation_method SHELXL-97
_audit_update_record
;
2019-02-25 deposited with the CCDC.    2019-08-06 downloaded from the CCDC.
;
_cell_angle_alpha 90.00
_cell_angle_beta 95.024(4)
_cell_angle_gamma 90.00
_cell_formula_units_Z 4
_cell_length_a 12.1351(6)
_cell_length_b 8.4982(4)
_cell_length_c 26.9828(18)
_cell_measurement_reflns_used 8173
_cell_measurement_temperature 293(2)
_cell_measurement_theta_max 24.81
_cell_measurement_theta_min 1.52
_cell_volume 2772.0(3)
_computing_structure_refinement 'SHELXL-97 (Sheldrick, 2008)'
_diffrn_ambient_temperature 293(2)
_diffrn_measured_fraction_theta_full 0.962
_diffrn_measured_fraction_theta_max 0.962
_diffrn_measurement_device_type 'BRUKER SMART APEX II CCD'
_diffrn_measurement_method '\w scan'
_diffrn_radiation_monochromator graphite
_diffrn_radiation_source 'fine-focus sealed tube'
_diffrn_radiation_type MoK\a
_diffrn_radiation_wavelength 0.71073
_diffrn_reflns_av_R_equivalents 0.0452
_diffrn_reflns_av_sigmaI/netI 0.0786
_diffrn_reflns_limit_h_max 14
_diffrn_reflns_limit_h_min -13
_diffrn_reflns_limit_k_max 8
_diffrn_reflns_limit_k_min -10
_diffrn_reflns_limit_l_max 31
_diffrn_reflns_limit_l_min -31
_diffrn_reflns_number 8173
_diffrn_reflns_theta_full 24.81
_diffrn_reflns_theta_max 24.81
_diffrn_reflns_theta_min 1.52
_exptl_absorpt_coefficient_mu 0.155
_exptl_absorpt_correction_type none
_exptl_crystal_colour 'light yellow'
_exptl_crystal_density_diffrn 1.252
_exptl_crystal_density_method 'not measured'
_exptl_crystal_description needle
_exptl_crystal_F_000 1096
_exptl_crystal_recrystallization_method 'Re-crystallisation from solvent'
_exptl_crystal_size_max 0.2
_exptl_crystal_size_mid 0.2
_exptl_crystal_size_min 0.1
_refine_diff_density_max 0.212
_refine_diff_density_min -0.233
_refine_diff_density_rms 0.049
_refine_ls_abs_structure_details 'Flack H D (1983), Acta Cryst. A39, 876-881'
_refine_ls_abs_structure_Flack 0.00(12)
_refine_ls_extinction_coef 0.0031(4)
_refine_ls_extinction_expression Fc^*^=kFc[1+0.001xFc^2^\l^3^/sin(2\q)]^-1/4^
_refine_ls_extinction_method SHELXL
_refine_ls_goodness_of_fit_ref 0.944
_refine_ls_hydrogen_treatment mixed
_refine_ls_matrix_type full
_refine_ls_number_parameters 346
_refine_ls_number_reflns 3782
_refine_ls_number_restraints 1
_refine_ls_restrained_S_all 0.944
_refine_ls_R_factor_all 0.0784
_refine_ls_R_factor_gt 0.0528
_refine_ls_shift/su_max 0.000
_refine_ls_shift/su_mean 0.005
_refine_ls_structure_factor_coef Fsqd
_refine_ls_weighting_details 'calc w=1/[\s^2^(Fo^2^)+(0.0619P)^2^+0.0000P] where P=(Fo^2^+2Fc^2^)/3'
_refine_ls_weighting_scheme calc
_refine_ls_wR_factor_gt 0.1122
_refine_ls_wR_factor_ref 0.1230
_reflns_number_gt 2620
_reflns_number_total 3782
_reflns_threshold_expression >2\s(I)
_cod_data_source_file c9ob01570a2.cif
_cod_data_source_block gp_67_0m
_cod_depositor_comments 'Adding full bibliography for 7157015.cif.'
_cod_original_sg_symbol_H-M I2
_cod_database_code 7157015

loop_
_symmetry_equiv_pos_as_xyz
'x, y, z'
'-x, y, -z'
'x+1/2, y+1/2, z+1/2'
'-x+1/2, y+1/2, -z+1/2'

loop_
_atom_site_label
_atom_site_type_symbol
_atom_site_fract_x
_atom_site_fract_y
_atom_site_fract_z
_atom_site_U_iso_or_equiv
_atom_site_adp_type
_atom_site_occupancy
_atom_site_symmetry_multiplicity
_atom_site_calc_flag
_atom_site_refinement_flags
S1 S -0.43485(10) 0.42516(15) 0.40533(4) 0.0430(3) Uani 1 1 d .
O1 O -0.1410(3) 0.1451(4) 0.38996(11) 0.0448(8) Uani 1 1 d .
O2 O -0.3757(3) 0.2762(4) 0.30619(11) 0.0472(9) Uani 1 1 d .
O3 O -0.5286(2) 0.4024(4) 0.36985(11) 0.0493(8) Uani 1 1 d .
O4 O -0.4294(3) 0.5579(4) 0.43743(12) 0.0514(10) Uani 1 1 d .
N1 N -0.0741(3) 0.1251(4) 0.31237(12) 0.0349(9) Uani 1 1 d .
N2 N -0.3236(3) 0.4391(5) 0.37317(12) 0.0365(9) Uani 1 1 d .
C1 C -0.0894(4) 0.2087(5) 0.26684(15) 0.0322(11) Uani 1 1 d .
C2 C -0.0524(4) 0.1684(5) 0.22215(16) 0.0411(12) Uani 1 1 d .
H2 H -0.0091 0.0795 0.2186 0.049 Uiso 1 1 calc R
C3 C -0.0833(4) 0.2684(6) 0.18193(16) 0.0445(12) Uani 1 1 d .
H3 H -0.0582 0.2473 0.1510 0.053 Uiso 1 1 calc R
C4 C -0.1503(4) 0.3976(5) 0.18727(16) 0.0419(12) Uani 1 1 d .
H4 H -0.1727 0.4589 0.1596 0.050 Uiso 1 1 calc R
C5 C -0.1843(4) 0.4365(6) 0.23291(15) 0.0413(11) Uani 1 1 d .
H5 H -0.2269 0.5259 0.2367 0.050 Uiso 1 1 calc R
C6 C -0.1540(4) 0.3407(5) 0.27300(16) 0.0340(11) Uani 1 1 d .
C7 C -0.1819(4) 0.3500(5) 0.32563(15) 0.0330(11) Uani 1 1 d .
C8 C -0.1315(4) 0.1962(5) 0.34776(17) 0.0365(11) Uani 1 1 d .
C9 C -0.0167(4) -0.0249(5) 0.31866(17) 0.0397(12) Uani 1 1 d .
H9A H -0.0492 -0.0992 0.2943 0.048 Uiso 1 1 calc R
H9B H -0.0264 -0.0663 0.3515 0.048 Uiso 1 1 calc R
C10 C 0.1063(4) -0.0088(5) 0.31256(16) 0.0368(11) Uani 1 1 d .
C11 C 0.1700(4) 0.1033(6) 0.33925(16) 0.0456(12) Uani 1 1 d .
H11 H 0.1369 0.1684 0.3613 0.055 Uiso 1 1 calc R
C12 C 0.2809(4) 0.1201(6) 0.33376(17) 0.0503(13) Uani 1 1 d .
H12 H 0.3220 0.1965 0.3518 0.060 Uiso 1 1 calc R
C13 C 0.3309(4) 0.0231(7) 0.30131(18) 0.0536(14) Uani 1 1 d .
H13 H 0.4062 0.0325 0.2978 0.064 Uiso 1 1 calc R
C14 C 0.2693(4) -0.0862(7) 0.27451(17) 0.0538(13) Uani 1 1 d .
H14 H 0.3030 -0.1514 0.2526 0.065 Uiso 1 1 calc R
C15 C 0.1565(4) -0.1017(6) 0.27942(16) 0.0479(13) Uani 1 1 d .
H15 H 0.1150 -0.1752 0.2602 0.057 Uiso 1 1 calc R
C16 C -0.3069(4) 0.3467(5) 0.33170(16) 0.0360(11) Uani 1 1 d .
C17 C -0.2193(4) 0.5034(6) 0.39784(16) 0.0419(12) Uani 1 1 d .
H17A H -0.1921 0.4389 0.4260 0.050 Uiso 1 1 calc R
H17B H -0.2292 0.6105 0.4091 0.050 Uiso 1 1 calc R
C18 C -0.1407(4) 0.4972(5) 0.35627(16) 0.0369(11) Uani 1 1 d .
H18 H -0.1555 0.5900 0.3352 0.044 Uiso 1 1 calc R
C19 C -0.0185(4) 0.4972(5) 0.37366(17) 0.0368(11) Uani 1 1 d .
C20 C 0.0228(4) 0.4480(7) 0.41976(18) 0.0569(15) Uani 1 1 d .
H20 H -0.0254 0.4109 0.4420 0.068 Uiso 1 1 calc R
C21 C 0.1353(4) 0.4523(7) 0.43388(18) 0.0651(17) Uani 1 1 d .
H21 H 0.1615 0.4212 0.4658 0.078 Uiso 1 1 calc R
C22 C 0.2080(5) 0.5017(6) 0.4015(2) 0.0576(15) Uani 1 1 d .
H22 H 0.2836 0.5019 0.4109 0.069 Uiso 1 1 calc R
C23 C 0.1690(5) 0.5508(6) 0.3553(2) 0.0568(15) Uani 1 1 d .
H23 H 0.2179 0.5870 0.3332 0.068 Uiso 1 1 calc R
C24 C 0.0565(4) 0.5471(6) 0.34110(19) 0.0493(13) Uani 1 1 d .
H24 H 0.0309 0.5787 0.3092 0.059 Uiso 1 1 calc R
C25 C -0.4081(4) 0.2560(6) 0.44039(16) 0.0393(12) Uani 1 1 d .
C26 C -0.3621(4) 0.2670(6) 0.48903(17) 0.0446(13) Uani 1 1 d .
H26 H -0.3489 0.3651 0.5036 0.054 Uiso 1 1 calc R
C27 C -0.3359(4) 0.1328(6) 0.51553(16) 0.0492(13) Uani 1 1 d .
H27 H -0.3037 0.1424 0.5480 0.059 Uiso 1 1 calc R
C28 C -0.3552(4) -0.0160(6) 0.49626(19) 0.0504(14) Uani 1 1 d .
C29 C -0.4011(4) -0.0254(6) 0.44739(17) 0.0485(14) Uani 1 1 d .
H29 H -0.4134 -0.1240 0.4330 0.058 Uiso 1 1 calc R
C30 C -0.4292(4) 0.1081(6) 0.41922(16) 0.0440(12) Uani 1 1 d .
H30 H -0.4616 0.0989 0.3868 0.053 Uiso 1 1 calc R
C31 C -0.3270(5) -0.1613(7) 0.52562(19) 0.0693(17) Uani 1 1 d .
H31A H -0.2559 -0.1992 0.5180 0.104 Uiso 1 1 calc R
H31B H -0.3819 -0.2405 0.5173 0.104 Uiso 1 1 calc R
H31C H -0.3250 -0.1378 0.5605 0.104 Uiso 1 1 calc R

loop_
_atom_site_aniso_label
_atom_site_aniso_U_11
_atom_site_aniso_U_22
_atom_site_aniso_U_33
_atom_site_aniso_U_23
_atom_site_aniso_U_13
_atom_site_aniso_U_12
S1 0.0326(7) 0.0453(7) 0.0532(7) -0.0021(6) 0.0155(6) 0.0017(7)
O1 0.049(2) 0.0444(19) 0.0426(18) 0.0060(16) 0.0100(16) -0.0007(17)
O2 0.036(2) 0.053(2) 0.053(2) -0.0090(18) 0.0037(17) -0.0047(18)
O3 0.0267(18) 0.059(2) 0.0614(18) 0.0030(18) 0.0017(15) 0.0012(18)
O4 0.055(2) 0.044(2) 0.058(2) -0.0101(16) 0.0227(18) 0.0005(17)
N1 0.035(2) 0.032(2) 0.037(2) 0.0015(18) 0.0033(18) 0.0017(19)
N2 0.023(2) 0.043(2) 0.045(2) -0.007(2) 0.0100(16) -0.001(2)
C1 0.025(3) 0.038(3) 0.034(2) -0.001(2) 0.002(2) -0.005(2)
C2 0.036(3) 0.041(3) 0.047(3) -0.002(2) 0.006(2) -0.003(2)
C3 0.047(3) 0.048(3) 0.039(3) 0.004(2) 0.007(2) -0.004(3)
C4 0.044(3) 0.039(3) 0.043(3) 0.010(2) 0.007(2) 0.002(3)
C5 0.038(3) 0.043(3) 0.044(3) 0.007(2) 0.006(2) 0.001(3)
C6 0.024(3) 0.034(2) 0.043(3) 0.001(2) 0.000(2) -0.001(2)
C7 0.031(3) 0.028(2) 0.040(2) -0.002(2) 0.003(2) 0.002(2)
C8 0.027(3) 0.042(3) 0.040(3) -0.005(2) 0.001(2) -0.006(2)
C9 0.036(3) 0.035(3) 0.048(3) 0.006(2) 0.008(2) 0.004(2)
C10 0.034(3) 0.032(2) 0.045(3) 0.005(2) 0.006(2) 0.004(2)
C11 0.036(3) 0.052(3) 0.049(3) -0.002(3) 0.002(2) 0.004(3)
C12 0.031(3) 0.058(3) 0.061(3) -0.002(3) -0.003(3) -0.010(3)
C13 0.038(3) 0.064(4) 0.060(3) 0.010(3) 0.008(3) 0.009(3)
C14 0.044(3) 0.061(3) 0.058(3) -0.002(3) 0.015(3) 0.012(3)
C15 0.043(3) 0.046(3) 0.055(3) -0.008(3) 0.007(2) 0.006(3)
C16 0.034(3) 0.032(3) 0.042(3) 0.003(2) 0.009(2) 0.004(2)
C17 0.032(3) 0.046(3) 0.049(3) -0.013(2) 0.009(2) -0.008(3)
C18 0.029(3) 0.038(3) 0.045(3) -0.001(2) 0.008(2) -0.005(2)
C19 0.033(3) 0.033(2) 0.045(3) -0.006(2) 0.009(2) 0.002(2)
C20 0.031(3) 0.089(4) 0.052(3) 0.004(3) 0.012(2) -0.004(3)
C21 0.045(4) 0.103(5) 0.048(3) 0.001(3) 0.011(3) -0.002(4)
C22 0.036(3) 0.058(3) 0.077(4) -0.017(3) 0.001(3) -0.003(3)
C23 0.035(4) 0.054(3) 0.083(4) 0.003(3) 0.014(3) -0.007(3)
C24 0.042(3) 0.049(3) 0.059(3) 0.009(2) 0.012(3) -0.003(3)
C25 0.036(3) 0.047(3) 0.037(3) 0.003(2) 0.017(2) -0.004(2)
C26 0.038(3) 0.051(3) 0.045(3) -0.011(3) 0.011(2) -0.016(3)
C27 0.061(4) 0.050(3) 0.037(3) 0.002(3) 0.000(2) -0.005(3)
C28 0.051(4) 0.049(3) 0.053(3) 0.001(3) 0.019(3) 0.000(3)
C29 0.063(4) 0.041(3) 0.044(3) -0.004(2) 0.019(3) -0.004(3)
C30 0.041(3) 0.049(3) 0.043(3) -0.009(3) 0.008(2) -0.008(3)
C31 0.079(5) 0.066(4) 0.064(3) 0.026(3) 0.011(3) 0.011(3)

loop_
_atom_type_symbol
_atom_type_description
_atom_type_scat_dispersion_real
_atom_type_scat_dispersion_imag
_atom_type_scat_source
C C 0.0033 0.0016 'International Tables Vol C Tables 4.2.6.8 and 6.1.1.4'
H H 0.0000 0.0000 'International Tables Vol C Tables 4.2.6.8 and 6.1.1.4'
N N 0.0061 0.0033 'International Tables Vol C Tables 4.2.6.8 and 6.1.1.4'
O O 0.0106 0.0060 'International Tables Vol C Tables 4.2.6.8 and 6.1.1.4'
S S 0.1246 0.1234 'International Tables Vol C Tables 4.2.6.8 and 6.1.1.4'

loop_
_geom_angle_atom_site_label_1
_geom_angle_atom_site_label_2
_geom_angle_atom_site_label_3
_geom_angle
O4 S1 O3 120.4(2)
O4 S1 N2 105.31(19)
O3 S1 N2 107.02(17)
O4 S1 C25 109.2(2)
O3 S1 C25 110.6(2)
N2 S1 C25 102.8(2)
C8 N1 C1 110.3(4)
C8 N1 C9 124.9(3)
C1 N1 C9 124.4(3)
C16 N2 C17 112.9(3)
C16 N2 S1 123.8(3)
C17 N2 S1 119.3(2)
C2 C1 C6 122.8(4)
C2 C1 N1 127.7(4)
C6 C1 N1 109.5(3)
C1 C2 C3 116.4(4)
C1 C2 H2 121.8
C3 C2 H2 121.8
C4 C3 C2 121.4(4)
C4 C3 H3 119.3
C2 C3 H3 119.3
C5 C4 C3 120.7(4)
C5 C4 H4 119.6
C3 C4 H4 119.6
C4 C5 C6 118.8(4)
C4 C5 H5 120.6
C6 C5 H5 120.6
C5 C6 C1 119.9(4)
C5 C6 C7 130.5(4)
C1 C6 C7 109.6(4)
C6 C7 C16 114.1(4)
C6 C7 C8 102.0(3)
C16 C7 C8 107.7(3)
C6 C7 C18 117.3(3)
C16 C7 C18 103.4(3)
C8 C7 C18 112.2(3)
O1 C8 N1 125.6(4)
O1 C8 C7 126.2(4)
N1 C8 C7 108.2(4)
N1 C9 C10 111.9(3)
N1 C9 H9A 109.2
C10 C9 H9A 109.2
N1 C9 H9B 109.2
C10 C9 H9B 109.2
H9A C9 H9B 107.9
C15 C10 C11 118.2(4)
C15 C10 C9 120.9(4)
C11 C10 C9 120.8(4)
C12 C11 C10 121.5(4)
C12 C11 H11 119.3
C10 C11 H11 119.3
C11 C12 C13 119.7(5)
C11 C12 H12 120.2
C13 C12 H12 120.2
C14 C13 C12 119.6(5)
C14 C13 H13 120.2
C12 C13 H13 120.2
C13 C14 C15 120.8(5)
C13 C14 H14 119.6
C15 C14 H14 119.6
C10 C15 C14 120.2(5)
C10 C15 H15 119.9
C14 C15 H15 119.9
O2 C16 N2 126.8(4)
O2 C16 C7 126.4(4)
N2 C16 C7 106.8(4)
N2 C17 C18 102.7(3)
N2 C17 H17A 111.2
C18 C17 H17A 111.2
N2 C17 H17B 111.2
C18 C17 H17B 111.2
H17A C17 H17B 109.1
C19 C18 C17 115.3(4)
C19 C18 C7 115.1(4)
C17 C18 C7 103.0(3)
C19 C18 H18 107.7
C17 C18 H18 107.7
C7 C18 H18 107.7
C20 C19 C24 117.6(5)
C20 C19 C18 123.5(4)
C24 C19 C18 118.9(4)
C19 C20 C21 121.1(5)
C19 C20 H20 119.5
C21 C20 H20 119.5
C22 C21 C20 120.7(5)
C22 C21 H21 119.7
C20 C21 H21 119.7
C23 C22 C21 119.3(5)
C23 C22 H22 120.3
C21 C22 H22 120.3
C22 C23 C24 120.1(5)
C22 C23 H23 119.9
C24 C23 H23 119.9
C19 C24 C23 121.2(5)
C19 C24 H24 119.4
C23 C24 H24 119.4
C26 C25 C30 119.6(5)
C26 C25 S1 120.1(4)
C30 C25 S1 120.3(4)
C27 C26 C25 119.7(5)
C27 C26 H26 120.1
C25 C26 H26 120.1
C26 C27 C28 122.9(4)
C26 C27 H27 118.5
C28 C27 H27 118.5
C27 C28 C29 116.8(5)
C27 C28 C31 122.4(5)
C29 C28 C31 120.8(5)
C28 C29 C30 122.1(5)
C28 C29 H29 119.0
C30 C29 H29 119.0
C29 C30 C25 118.9(4)
C29 C30 H30 120.5
C25 C30 H30 120.5
C28 C31 H31A 109.5
C28 C31 H31B 109.5
H31A C31 H31B 109.5
C28 C31 H31C 109.5
H31A C31 H31C 109.5
H31B C31 H31C 109.5

loop_
_geom_bond_atom_site_label_1
_geom_bond_atom_site_label_2
_geom_bond_distance
S1 O4 1.420(3)
S1 O3 1.435(3)
S1 N2 1.672(3)
S1 C25 1.735(5)
O1 C8 1.234(5)
O2 C16 1.196(5)
N1 C8 1.370(5)
N1 C1 1.417(5)
N1 C9 1.455(5)
N2 C16 1.396(5)
N2 C17 1.482(5)
C1 C2 1.367(5)
C1 C6 1.387(6)
C2 C3 1.404(6)
C2 H2 0.9300
C3 C4 1.381(6)
C3 H3 0.9300
C4 C5 1.373(6)
C4 H4 0.9300
C5 C6 1.378(6)
C5 H5 0.9300
C6 C7 1.491(6)
C7 C16 1.540(6)
C7 C8 1.541(6)
C7 C18 1.558(6)
C9 C10 1.522(6)
C9 H9A 0.9700
C9 H9B 0.9700
C10 C15 1.375(6)
C10 C11 1.388(6)
C11 C12 1.374(6)
C11 H11 0.9300
C12 C13 1.381(6)
C12 H12 0.9300
C13 C14 1.360(7)
C13 H13 0.9300
C14 C15 1.394(7)
C14 H14 0.9300
C15 H15 0.9300
C17 C18 1.535(5)
C17 H17A 0.9700
C17 H17B 0.9700
C18 C19 1.517(6)
C18 H18 0.9800
C19 C20 1.365(6)
C19 C24 1.385(6)
C20 C21 1.386(7)
C20 H20 0.9300
C21 C22 1.361(7)
C21 H21 0.9300
C22 C23 1.360(7)
C22 H22 0.9300
C23 C24 1.385(7)
C23 H23 0.9300
C24 H24 0.9300
C25 C26 1.384(6)
C25 C30 1.395(6)
C26 C27 1.368(7)
C26 H26 0.9300
C27 C28 1.380(7)
C27 H27 0.9300
C28 C29 1.388(7)
C28 C31 1.490(7)
C29 C30 1.391(6)
C29 H29 0.9300
C30 H30 0.9300
C31 H31A 0.9600
C31 H31B 0.9600
C31 H31C 0.9600

loop_
_geom_torsion_atom_site_label_1
_geom_torsion_atom_site_label_2
_geom_torsion_atom_site_label_3
_geom_torsion_atom_site_label_4
_geom_torsion
O4 S1 N2 C16 -168.9(4)
O3 S1 N2 C16 -39.7(4)
C25 S1 N2 C16 76.8(4)
O4 S1 N2 C17 35.1(4)
O3 S1 N2 C17 164.3(4)
C25 S1 N2 C17 -79.2(4)
C8 N1 C1 C2 -174.9(4)
C9 N1 C1 C2 -1.7(7)
C8 N1 C1 C6 2.6(5)
C9 N1 C1 C6 175.8(4)
C6 C1 C2 C3 -0.1(7)
N1 C1 C2 C3 177.1(4)
C1 C2 C3 C4 -1.9(7)
C2 C3 C4 C5 3.3(8)
C3 C4 C5 C6 -2.6(7)
C4 C5 C6 C1 0.6(7)
C4 C5 C6 C7 -177.3(5)
C2 C1 C6 C5 0.7(7)
N1 C1 C6 C5 -176.9(4)
C2 C1 C6 C7 179.1(4)
N1 C1 C6 C7 1.4(5)
C5 C6 C7 C16 57.9(6)
C1 C6 C7 C16 -120.2(4)
C5 C6 C7 C8 173.8(5)
C1 C6 C7 C8 -4.3(5)
C5 C6 C7 C18 -63.2(6)
C1 C6 C7 C18 118.7(4)
C1 N1 C8 O1 174.5(4)
C9 N1 C8 O1 1.3(7)
C1 N1 C8 C7 -5.4(5)
C9 N1 C8 C7 -178.5(4)
C6 C7 C8 O1 -174.0(4)
C16 C7 C8 O1 -53.5(6)
C18 C7 C8 O1 59.6(6)
C6 C7 C8 N1 5.9(4)
C16 C7 C8 N1 126.3(4)
C18 C7 C8 N1 -120.6(4)
C8 N1 C9 C10 -120.4(4)
C1 N1 C9 C10 67.4(5)
N1 C9 C10 C15 -126.3(4)
N1 C9 C10 C11 51.9(6)
C15 C10 C11 C12 -1.2(7)
C9 C10 C11 C12 -179.4(4)
C10 C11 C12 C13 -0.5(7)
C11 C12 C13 C14 1.1(7)
C12 C13 C14 C15 -0.1(8)
C11 C10 C15 C14 2.2(7)
C9 C10 C15 C14 -179.6(4)
C13 C14 C15 C10 -1.6(8)
C17 N2 C16 O2 177.0(5)
S1 N2 C16 O2 19.7(7)
C17 N2 C16 C7 -1.9(5)
S1 N2 C16 C7 -159.2(3)
C6 C7 C16 O2 33.7(6)
C8 C7 C16 O2 -78.8(5)
C18 C7 C16 O2 162.3(4)
C6 C7 C16 N2 -147.4(4)
C8 C7 C16 N2 100.1(4)
C18 C7 C16 N2 -18.8(4)
C16 N2 C17 C18 22.0(5)
S1 N2 C17 C18 -179.5(3)
N2 C17 C18 C19 -158.2(4)
N2 C17 C18 C7 -32.1(4)
C6 C7 C18 C19 -75.8(5)
C16 C7 C18 C19 157.7(4)
C8 C7 C18 C19 41.9(5)
C6 C7 C18 C17 157.9(4)
C16 C7 C18 C17 31.4(4)
C8 C7 C18 C17 -84.4(4)
C17 C18 C19 C20 23.7(7)
C7 C18 C19 C20 -96.0(5)
C17 C18 C19 C24 -157.4(4)
C7 C18 C19 C24 82.9(5)
C24 C19 C20 C21 1.9(8)
C18 C19 C20 C21 -179.2(5)
C19 C20 C21 C22 -1.9(9)
C20 C21 C22 C23 1.6(9)
C21 C22 C23 C24 -1.4(8)
C20 C19 C24 C23 -1.7(7)
C18 C19 C24 C23 179.4(4)
C22 C23 C24 C19 1.5(8)
O4 S1 C25 C26 -14.7(4)
O3 S1 C25 C26 -149.3(4)
N2 S1 C25 C26 96.8(4)
O4 S1 C25 C30 167.6(4)
O3 S1 C25 C30 33.0(4)
N2 S1 C25 C30 -80.9(4)
C30 C25 C26 C27 1.1(7)
S1 C25 C26 C27 -176.6(4)
C25 C26 C27 C28 -1.2(8)
C26 C27 C28 C29 1.4(8)
C26 C27 C28 C31 -179.6(5)
C27 C28 C29 C30 -1.6(8)
C31 C28 C29 C30 179.4(5)
C28 C29 C30 C25 1.6(7)
C26 C25 C30 C29 -1.4(7)
S1 C25 C30 C29 176.4(3)
